data_2215389
loop_
_publ_author_name
'P. Sakthivel'
'P. S. Joseph'
'A. Sebastin'
'M. Yosuva Suvaikin'
'M. Ramesh'

_publ_section_title
;
 1-(Morpholin-4-ylmethyl)pyrrolidine-2,5-dione
;
_journal_coeditor_code BT2514
_journal_issue 10
_journal_name_full 'Acta Crystallographica Section E'
_journal_page_first o4143
_journal_page_last o4143
_journal_paper_doi 10.1107/S1600536807046053
_journal_volume 63
_journal_year 2007
_chemical_formula_iupac 'C9 H14 N2 O3'
_chemical_formula_moiety 'C9 H14 N2 O3'
_chemical_formula_sum 'C9 H14 N2 O3'
_chemical_formula_weight 198.22
_chemical_name_common Morpholine
_chemical_name_systematic
;
1-(Morpholin-4-ylmethyl)pyrrolidine-2,5-dione
;
_space_group_IT_number 14
_symmetry_cell_setting monoclinic
_symmetry_space_group_name_Hall '-P 2yn'
_symmetry_space_group_name_H-M 'P 1 21/n 1'
_atom_sites_solution_hydrogens geom
_atom_sites_solution_primary direct
_atom_sites_solution_secondary difmap
_cell_angle_alpha 90
_cell_angle_beta 98.202(2)
_cell_angle_gamma 90
_cell_formula_units_Z 4
_cell_length_a 6.1368(2)
_cell_length_b 7.8038(3)
_cell_length_c 20.9032(8)
_cell_measurement_reflns_used 2548
_cell_measurement_temperature 293(2)
_cell_measurement_theta_max 23.73
_cell_measurement_theta_min 1.97
_cell_volume 990.82(6)
_computing_cell_refinement 'SAINT (Bruker, 2004)'
_computing_data_collection 'APEX2 (Bruker, 2004)'
_computing_data_reduction 'SAINT (Bruker, 2004)'
_computing_molecular_graphics 'SHELXTL (Bruker, 1999)'
_computing_publication_material 'PLATON (Spek, 2003)'
_computing_structure_refinement 'SHELXL97 (Sheldrick, 1997)'
_computing_structure_solution 'SHELXS97 (Sheldrick, 1997)'
_diffrn_ambient_temperature 293(2)
_diffrn_measured_fraction_theta_full 0.999
_diffrn_measured_fraction_theta_max 0.999
_diffrn_measurement_device_type 'Bruker Kappa-APEX2'
_diffrn_measurement_method '\w and \f'
_diffrn_radiation_monochromator graphite
_diffrn_radiation_source ' fine focus sealed tube'
_diffrn_radiation_type MoK\a
_diffrn_radiation_wavelength 0.71073
_diffrn_reflns_av_R_equivalents 0.0263
_diffrn_reflns_av_sigmaI/netI 0.0200
_diffrn_reflns_limit_h_max 6
_diffrn_reflns_limit_h_min -6
_diffrn_reflns_limit_k_max 8
_diffrn_reflns_limit_k_min -6
_diffrn_reflns_limit_l_max 23
_diffrn_reflns_limit_l_min -23
_diffrn_reflns_number 8190
_diffrn_reflns_reduction_process
;
;
_diffrn_reflns_theta_full 25
_diffrn_reflns_theta_max 25
_diffrn_reflns_theta_min 2.17
_diffrn_standards_decay_% 0
_diffrn_standards_interval_count 100
_diffrn_standards_number 0
_exptl_absorpt_coefficient_mu 0.100
_exptl_absorpt_correction_T_max 0.9821
_exptl_absorpt_correction_T_min 0.9743
_exptl_absorpt_correction_type multi-scan
_exptl_absorpt_process_details '(SADABS; Bruker, 2004)'
_exptl_crystal_colour colourless
_exptl_crystal_density_diffrn 1.329
_exptl_crystal_density_method 'Not Measured'
_exptl_crystal_description prism
_exptl_crystal_F_000 424
_exptl_crystal_size_max 0.26
_exptl_crystal_size_mid 0.18
_exptl_crystal_size_min 0.18
_refine_diff_density_max 0.119
_refine_diff_density_min -0.126
_refine_ls_extinction_method none
_refine_ls_goodness_of_fit_ref 1.015
_refine_ls_hydrogen_treatment constr
_refine_ls_matrix_type full
_refine_ls_number_parameters 127
_refine_ls_number_reflns 1726
_refine_ls_number_restraints 0
_refine_ls_restrained_S_all 1.015
_refine_ls_R_factor_all 0.0458
_refine_ls_R_factor_gt 0.0330
_refine_ls_shift/su_max 0.000
_refine_ls_shift/su_mean 0.000
_refine_ls_structure_factor_coef Fsqd
_refine_ls_weighting_details 'calc w=1/[\s^2^(Fo^2^)+(0.0448P)^2^+0.1664P] where P=(Fo^2^+2Fc^2^)/3'
_refine_ls_weighting_scheme calc
_refine_ls_wR_factor_gt 0.0813
_refine_ls_wR_factor_ref 0.0887
_reflns_number_gt 1184
_reflns_number_total 1726
_reflns_threshold_expression I>2\s(I)
_cod_data_source_file bt2514.cif
_cod_data_source_block I
_cod_original_sg_symbol_H-M 'P 21/n'
_cod_database_code 2215389
_cod_database_fobs_code 2215389

loop_
_symmetry_equiv_pos_site_id
_symmetry_equiv_pos_as_xyz
1 x,y,z
2 1/2-x,1/2+y,1/2-z
3 -x,-y,-z
4 1/2+x,1/2-y,1/2+z

loop_
_atom_site_aniso_label
_atom_site_aniso_U_11
_atom_site_aniso_U_22
_atom_site_aniso_U_33
_atom_site_aniso_U_12
_atom_site_aniso_U_13
_atom_site_aniso_U_23
O1 0.0646(9) 0.0780(10) 0.0687(8) -0.0037(7) -0.0209(7) 0.0066(7)
O2 0.0579(9) 0.0811(10) 0.0524(7) 0.0013(7) -0.0095(6) 0.0102(6)
O3 0.0862(10) 0.0493(8) 0.0854(9) 0.0096(7) -0.0156(7) -0.0157(6)
N1 0.0463(8) 0.0413(8) 0.0339(6) 0.0048(6) 0.0012(5) 0.0019(5)
N2 0.0479(8) 0.0437(8) 0.0327(6) 0.0038(6) 0.0032(5) 0.0010(5)
C1 0.0504(10) 0.0460(11) 0.0562(10) 0.0050(8) -0.0013(8) -0.0005(8)
C2 0.0614(12) 0.0686(13) 0.0694(11) -0.0025(9) 0.0158(9) 0.0113(9)
C3 0.0763(13) 0.0628(12) 0.0479(10) 0.0004(9) 0.0110(9) 0.0119(8)
C4 0.0515(11) 0.0473(10) 0.0395(8) 0.0094(8) 0.0000(7) 0.0010(7)
C5 0.0575(10) 0.0492(11) 0.0335(8) 0.0083(8) 0.0089(7) -0.0018(7)
C6 0.0508(10) 0.0512(11) 0.0407(8) 0.0037(8) -0.0053(7) 0.0007(7)
C7 0.0703(13) 0.0510(12) 0.0633(11) 0.0097(9) -0.0113(9) -0.0007(8)
C8 0.0716(14) 0.0591(13) 0.0773(13) -0.0117(10) -0.0110(10) 0.0001(10)
C9 0.0464(10) 0.0577(11) 0.0474(9) -0.0021(8) -0.0022(7) 0.0008(8)

loop_
_atom_site_type_symbol
_atom_site_label
_atom_site_fract_x
_atom_site_fract_y
_atom_site_fract_z
_atom_site_U_iso_or_equiv
_atom_site_thermal_displace_type
_atom_site_occupancy
O O1 0.0573(2) 0.26782(18) 0.07851(6) 0.0734(5) Uani 1.000
O O2 0.6854(2) 0.35020(16) 0.21769(5) 0.0655(5) Uani 1.000
O O3 0.4045(2) 0.94347(16) 0.10318(6) 0.0763(5) Uani 1.000
N N1 0.3883(2) 0.33660(15) 0.13812(5) 0.0409(4) Uani 1.000
N N2 0.4843(2) 0.59584(16) 0.07942(5) 0.0417(4) Uani 1.000
C C1 0.1818(3) 0.2607(2) 0.12828(8) 0.0517(6) Uani 1.000
C C2 0.1444(3) 0.1732(3) 0.18956(9) 0.0658(7) Uani 1.000
C C3 0.3581(3) 0.1936(2) 0.23465(8) 0.0621(7) Uani 1.000
C C4 0.5006(3) 0.3011(2) 0.19838(7) 0.0467(6) Uani 1.000
C C5 0.4923(3) 0.4132(2) 0.08505(7) 0.0465(6) Uani 1.000
C C6 0.2643(3) 0.6669(2) 0.06615(7) 0.0487(6) Uani 1.000
C C7 0.2771(3) 0.8541(2) 0.05144(9) 0.0636(7) Uani 1.000
C C8 0.6188(3) 0.8747(3) 0.11511(10) 0.0714(8) Uani 1.000
C C9 0.6152(3) 0.6885(2) 0.13172(7) 0.0514(6) Uani 1.000
H H2A 0.11023 0.05294 0.18181 0.0790 Uiso 1.000
H H2B 0.02398 0.22664 0.20757 0.0790 Uiso 1.000
H H3A 0.33333 0.25000 0.27434 0.0746 Uiso 1.000
H H3B 0.42567 0.08294 0.24526 0.0746 Uiso 1.000
H H5A 0.64555 0.37833 0.09061 0.0558 Uiso 1.000
H H5B 0.42212 0.36475 0.04455 0.0558 Uiso 1.000
H H6A 0.18837 0.65066 0.10335 0.0585 Uiso 1.000
H H6B 0.18165 0.60800 0.02962 0.0585 Uiso 1.000
H H7A 0.34281 0.86915 0.01228 0.0762 Uiso 1.000
H H7B 0.12965 0.90176 0.04402 0.0762 Uiso 1.000
H H8A 0.70361 0.93659 0.15048 0.0857 Uiso 1.000
H H8B 0.69063 0.88966 0.07704 0.0857 Uiso 1.000
H H9A 0.76414 0.64376 0.13844 0.0616 Uiso 1.000
H H9B 0.55246 0.67330 0.17139 0.0616 Uiso 1.000

loop_
_atom_type_symbol
_atom_type_description
_atom_type_scat_dispersion_real
_atom_type_scat_dispersion_imag
_atom_type_scat_source
O O 0.0106 0.0060 'International Tables Vol C Tables 4.2.6.8 and 6.1.1.4'
N N 0.0061 0.0033 'International Tables Vol C Tables 4.2.6.8 and 6.1.1.4'
H H 0.0000 0.0000 'International Tables Vol C Tables 4.2.6.8 and 6.1.1.4'
C C 0.0033 0.0016 'International Tables Vol C Tables 4.2.6.8 and 6.1.1.4'

loop_
_geom_angle_atom_site_label_1
_geom_angle_atom_site_label_2
_geom_angle_atom_site_label_3
_geom_angle
_geom_angle_publ_flag
C7 O3 C8 110.21(14) no
C1 N1 C4 112.19(13) no
C1 N1 C5 122.88(12) no
C4 N1 C5 123.63(13) no
C5 N2 C6 114.65(13) no
C5 N2 C9 115.15(12) no
C6 N2 C9 110.70(12) no
O1 C1 N1 124.29(15) no
O1 C1 C2 127.28(17) no
N1 C1 C2 108.42(14) no
C1 C2 C3 105.09(15) no
C2 C3 C4 105.16(14) no
O2 C4 N1 124.40(15) no
O2 C4 C3 126.64(14) no
N1 C4 C3 108.96(14) no
N1 C5 N2 116.74(13) no
N2 C6 C7 109.75(14) no
O3 C7 C6 111.18(14) no
O3 C8 C9 111.53(16) no
N2 C9 C8 109.50(13) no
C1 C2 H2A 111.00 no
C1 C2 H2B 111.00 no
C3 C2 H2A 111.00 no
C3 C2 H2B 111.00 no
H2A C2 H2B 109.00 no
C2 C3 H3A 111.00 no
C2 C3 H3B 111.00 no
C4 C3 H3A 111.00 no
C4 C3 H3B 111.00 no
H3A C3 H3B 109.00 no
N1 C5 H5A 108.00 no
N1 C5 H5B 108.00 no
N2 C5 H5A 108.00 no
N2 C5 H5B 108.00 no
H5A C5 H5B 107.00 no
N2 C6 H6A 110.00 no
N2 C6 H6B 110.00 no
C7 C6 H6A 110.00 no
C7 C6 H6B 110.00 no
H6A C6 H6B 108.00 no
O3 C7 H7A 109.00 no
O3 C7 H7B 109.00 no
C6 C7 H7A 109.00 no
C6 C7 H7B 109.00 no
H7A C7 H7B 108.00 no
O3 C8 H8A 109.00 no
O3 C8 H8B 109.00 no
C9 C8 H8A 109.00 no
C9 C8 H8B 109.00 no
H8A C8 H8B 108.00 no
N2 C9 H9A 110.00 no
N2 C9 H9B 110.00 no
C8 C9 H9A 110.00 no
C8 C9 H9B 110.00 no
H9A C9 H9B 108.00 no

loop_
_geom_bond_atom_site_label_1
_geom_bond_atom_site_label_2
_geom_bond_distance
_geom_bond_publ_flag
O1 C1 1.201(2) no
O2 C4 1.211(2) no
O3 C7 1.423(2) no
O3 C8 1.409(2) no
N1 C1 1.387(2) no
N1 C4 1.3750(19) no
N1 C5 1.4823(19) no
N2 C5 1.430(2) no
N2 C6 1.449(2) no
N2 C9 1.4535(19) no
C1 C2 1.498(3) no
C2 C3 1.510(3) no
C3 C4 1.494(2) no
C6 C7 1.497(2) no
C8 C9 1.495(3) no
C2 H2A 0.9700 no
C2 H2B 0.9700 no
C3 H3A 0.9700 no
C3 H3B 0.9700 no
C5 H5A 0.9700 no
C5 H5B 0.9700 no
C6 H6A 0.9700 no
C6 H6B 0.9700 no
C7 H7A 0.9700 no
C7 H7B 0.9700 no
C8 H8A 0.9700 no
C8 H8B 0.9700 no
C9 H9A 0.9700 no
C9 H9B 0.9700 no

loop_
_geom_contact_atom_site_label_1
_geom_contact_atom_site_label_2
_geom_contact_distance
_geom_contact_site_symmetry_2
_geom_contact_publ_flag
O1 C6 3.387(2) . no
O1 C7 3.302(2) 3_565 no
O1 C6 3.405(2) 3_565 no
O2 C9 3.1881(19) . no
O2 C2 3.265(2) 1_655 no
O3 C3 3.416(2) 1_565 no
O3 C1 2.911(2) 1_565 no
O3 C2 3.138(2) 1_565 no
O3 N2 2.8134(18) . no
O3 N1 3.1585(17) 1_565 no
O1 H5A 2.7200 1_455 no
O1 H6B 2.6900 3_565 no
O1 H5B 2.5600 . no
O2 H8A 2.8200 2_645 no
O2 H9B 2.7800 . no
O2 H2B 2.3300 1_655 no
O2 H5A 2.6400 . no
O2 H9A 2.9100 . no
O3 H2A 2.7500 1_565 no
N1 O3 3.1585(17) 1_545 no
N2 O3 2.8134(18) . no
N1 H6A 2.7900 . no
N1 H9B 2.8600 . no
N2 H5B 2.7500 3_665 no
C1 O3 2.911(2) 1_545 no
C1 C6 3.490(2) . no
C2 O2 3.265(2) 1_455 no
C2 O3 3.138(2) 1_545 no
C3 O3 3.416(2) 1_545 no
C4 C9 3.443(2) . no
C6 C1 3.490(2) . no
C6 O1 3.405(2) 3_565 no
C6 O1 3.387(2) . no
C7 O1 3.302(2) 3_565 no
C9 O2 3.1881(19) . no
C9 C4 3.443(2) . no
C1 H6A 3.0900 . no
C4 H9B 2.9800 . no
H2A O3 2.7500 1_545 no
H2A H3A 2.5400 2_545 no
H2B O2 2.3300 1_455 no
H3A H2A 2.5400 2_555 no
H5A O1 2.7200 1_655 no
H5A O2 2.6400 . no
H5A H9A 2.3700 . no
H5B O1 2.5600 . no
H5B H6B 2.4000 . no
H5B N2 2.7500 3_665 no
H6A N1 2.7900 . no
H6A C1 3.0900 . no
H6A H9B 2.4800 . no
H6B H5B 2.4000 . no
H6B O1 2.6900 3_565 no
H7A H8B 2.3600 . no
H8A O2 2.8200 2_655 no
H8B H7A 2.3600 . no
H9A O2 2.9100 . no
H9A H5A 2.3700 . no
H9B O2 2.7800 . no
H9B N1 2.8600 . no
H9B C4 2.9800 . no
H9B H6A 2.4800 . no

loop_
_geom_hbond_atom_site_label_D
_geom_hbond_atom_site_label_H
_geom_hbond_atom_site_label_A
_geom_hbond_site_symmetry_A
_geom_hbond_distance_DH
_geom_hbond_distance_HA
_geom_hbond_distance_DA
_geom_hbond_angle_DHA
_geom_hbond_publ_flag
C2 H2B O2 1_455 0.97 2.33 3.265(2) 162 y
C5 H5B O1 . 0.97 2.56 2.886(2) 100 y

loop_
_geom_torsion_atom_site_label_1
_geom_torsion_atom_site_label_2
_geom_torsion_atom_site_label_3
_geom_torsion_atom_site_label_4
_geom_torsion
_geom_torsion_publ_flag
C7 O3 C8 C9 -58.88(19) no
C8 O3 C7 C6 58.47(19) no
C5 N1 C1 O1 -9.5(2) no
C4 N1 C1 O1 -176.91(16) no
C1 N1 C4 C3 -1.31(18) no
C4 N1 C1 C2 3.70(19) no
C5 N1 C1 C2 171.08(14) no
C4 N1 C5 N2 -92.60(18) no
C1 N1 C4 O2 178.49(15) no
C5 N1 C4 O2 11.2(2) no
C5 N1 C4 C3 -168.58(13) no
C1 N1 C5 N2 101.46(17) no
C5 N2 C9 C8 171.70(14) no
C9 N2 C6 C7 56.19(16) no
C5 N2 C6 C7 -171.49(12) no
C6 N2 C5 N1 -62.17(16) no
C9 N2 C5 N1 68.00(18) no
C6 N2 C9 C8 -56.24(17) no
N1 C1 C2 C3 -4.46(19) no
O1 C1 C2 C3 176.17(17) no
C1 C2 C3 C4 3.57(19) no
C2 C3 C4 N1 -1.57(18) no
C2 C3 C4 O2 178.63(17) no
N2 C6 C7 O3 -57.18(17) no
O3 C8 C9 N2 57.76(19) no

loop_
_cod_related_entry_id
_cod_related_entry_database
_cod_related_entry_code
1 ChemSpider 132406
